data_2017665
loop_
_publ_author_name
'Gougeon, P.'
'Gall, P.'
'Gautier, R.'
'Potel, M.'

_publ_section_title
;
 Ag~2.54~Tl~2~Mo~12~Se~15~: a new structure type containing Mo~6~ and
 Mo~9~ clusters
;
_journal_coeditor_code FN3050
_journal_issue 6
_journal_name_full 'Acta Crystallographica Section C'
_journal_page_first i67
_journal_page_last i70
_journal_paper_doi 10.1107/S0108270110018536
_journal_volume 66
_journal_year 2010
_chemical_formula_iupac 'Ag2.535 Mo12 Se15 Tl2'
_chemical_formula_sum 'Ag2.535 Mo12 Se15 Tl2'
_chemical_formula_weight 3017.9
_chemical_name_systematic
;
silver thallium molybdenum selenide
;
_space_group_IT_number 147
_symmetry_cell_setting trigonal
_symmetry_space_group_name_Hall '-P 3'
_symmetry_space_group_name_H-M 'P -3'
_cell_angle_alpha 90
_cell_angle_beta 90
_cell_angle_gamma 120
_cell_formula_units_Z 2
_cell_length_a 9.99620(10)
_cell_length_b 9.99620(10)
_cell_length_c 15.5364(3)
_cell_measurement_reflns_used 24586
_cell_measurement_temperature 293
_cell_measurement_theta_max 40.25
_cell_measurement_theta_min 1.00
_cell_volume 1344.47(3)
_computing_cell_refinement 'COLLECT (Nonius, 1998)'
_computing_data_collection 'COLLECT (Nonius, 1998)'
_computing_data_reduction 'EvalCCD (Duisenberg, 1998)'
_computing_molecular_graphics 'DIAMOND (Brandenburg, 2001)'
_computing_publication_material 'JANA2006 (Pet\<r\'i\<cek <i>et al.</i>,  2006)'
_computing_structure_refinement 'JANA2006 (Pet\<r\'i\<cek <i>et al.</i>,  2006)'
_computing_structure_solution 'SIR97 (Altomare <i>et al.</i>,  1999)'
_diffrn_ambient_temperature 293
_diffrn_detector_area_resol_mean 9
_diffrn_measured_fraction_theta_full 0.99
_diffrn_measured_fraction_theta_max 0.99
_diffrn_measurement_device '95mm CCD camera on \k-goniostat'
_diffrn_measurement_device_type 'Nonius KappaCCD area-detector'
_diffrn_measurement_method CCD
_diffrn_radiation_monochromator 'horizontally mounted graphite crystal'
_diffrn_radiation_source 'fine-focus sealed tube'
_diffrn_radiation_type 'Mo K\a'
_diffrn_radiation_wavelength 0.71069
_diffrn_reflns_av_R_equivalents 0.0971
_diffrn_reflns_av_sigmaI/netI 0.0622
_diffrn_reflns_limit_h_max 18
_diffrn_reflns_limit_h_min -17
_diffrn_reflns_limit_k_max 15
_diffrn_reflns_limit_k_min -18
_diffrn_reflns_limit_l_max 28
_diffrn_reflns_limit_l_min -26
_diffrn_reflns_number 31332
_diffrn_reflns_theta_full 40.25
_diffrn_reflns_theta_max 40.25
_diffrn_reflns_theta_min 1.31
_exptl_absorpt_coefficient_mu 39.408
_exptl_absorpt_correction_T_max 0.34583
_exptl_absorpt_correction_T_min 0.10355
_exptl_absorpt_correction_type analytical
_exptl_absorpt_process_details '(de Meulenaer & Tompa, 1965)'
_exptl_crystal_colour black
_exptl_crystal_density_diffrn 7.4523
_exptl_crystal_description 'irregular block'
_exptl_crystal_F_000 2590
_exptl_crystal_size_max 0.070
_exptl_crystal_size_mid 0.064
_exptl_crystal_size_min 0.031
_refine_diff_density_max 3.78
_refine_diff_density_min -2.71
_refine_ls_extinction_coef 34E1(3)
_refine_ls_extinction_method 'B-C type 1 Gaussian isotropic (Becker & Coppens, 1974)'
_refine_ls_goodness_of_fit_ref 1.28
_refine_ls_number_constraints 0
_refine_ls_number_parameters 143
_refine_ls_number_reflns 5641
_refine_ls_number_restraints 0
_refine_ls_R_factor_all 0.0807
_refine_ls_R_factor_gt 0.0476
_refine_ls_shift/su_max 0.0249
_refine_ls_shift/su_mean 0.0021
_refine_ls_structure_factor_coef Fsqd
_refine_ls_weighting_details 'w = 1/[\s^2^(I)+0.0001I^2^]'
_refine_ls_weighting_scheme sigma
_refine_ls_wR_factor_gt 0.0732
_refine_ls_wR_factor_ref 0.0794
_reflns_number_gt 4029
_reflns_number_total 5641
_reflns_threshold_expression I>2\s(I)
_cod_data_source_file fn3050.cif
_cod_data_source_block I
_cod_database_code 2017665
_cod_database_fobs_code 2017665

loop_
_symmetry_equiv_pos_site_id
_symmetry_equiv_pos_as_xyz
1 x,y,z
2 -y,x-y,z
3 -x+y,-x,z
4 -x,-y,-z
5 y,-x+y,-z
6 x-y,x,-z

loop_
_atom_site_type_symbol
_atom_site_label
_atom_site_fract_x
_atom_site_fract_y
_atom_site_fract_z
_atom_site_U_iso_or_equiv
_atom_site_adp_type
_atom_site_calc_flag
_atom_site_refinement_flags
_atom_site_occupancy
_atom_site_disorder_assembly
_atom_site_disorder_group
Mo Mo1 -0.14729(6) 0.01484(6) -0.42887(3) 0.01044(18) Uani d . 1 . .
Mo Mo2 -0.32300(6) -0.50944(6) -0.33467(3) 0.01018(18) Uani d . 1 . .
Mo Mo3 -0.17519(6) -0.50893(6) -0.18991(3) 0.00931(17) Uani d . 1 . .
Mo Mo4 -0.34263(6) -0.52042(6) -0.04704(3) 0.00974(18) Uani d . 1 . .
Se Se1 -0.31539(7) -0.28354(7) -0.43443(4) 0.0128(2) Uani d . 1 . .
Se Se2 -0.01788(7) -0.38011(7) -0.33089(4) 0.0133(2) Uani d . 1 . .
Se Se3 -0.33177(8) -0.36803(7) -0.19112(4) 0.0129(2) Uani d . 1 . .
Se Se4 -0.04697(7) -0.35078(7) -0.04759(4) 0.0132(2) Uani d . 1 . .
Se Se5 0 0 -0.29869(6) 0.0163(3) Uani d . 1 . .
Se Se6 -0.333333 -0.666667 -0.46487(6) 0.0143(2) Uani d . 1 . .
Se Se7 -0.333333 -0.666667 0.08754(6) 0.0142(3) Uani d . 1 . .
Ag Ag1 -0.3734(2) -0.13368(16) -0.18730(9) 0.0514(10) Uani d . 0.845(3) . .
Tl Tl1 -0.333333 -0.666667 -0.66232(7) 0.0421(4) Uani d . 1 . .
Tl Tl2 1 1 0.89434(8) 0.0740(6) Uani d . 1 . .

loop_
_atom_site_aniso_label
_atom_site_aniso_U_11
_atom_site_aniso_U_22
_atom_site_aniso_U_33
_atom_site_aniso_U_12
_atom_site_aniso_U_13
_atom_site_aniso_U_23
_atom_site_aniso_type_symbol
Mo1 0.0110(2) 0.0105(2) 0.0092(2) 0.00483(19) 0.00043(18) 0.00029(17) Mo
Mo2 0.0108(2) 0.0107(2) 0.0093(2) 0.00547(19) -0.00035(17) 0.00016(17) Mo
Mo3 0.0096(2) 0.0092(2) 0.0090(2) 0.00457(16) -0.00012(17) 0.00035(17) Mo
Mo4 0.0103(2) 0.0099(2) 0.0094(2) 0.00523(19) 0.00000(17) -0.00068(17) Mo
Se1 0.0124(3) 0.0111(3) 0.0134(3) 0.0048(2) 0.0015(2) 0.0027(2) Se
Se2 0.0128(3) 0.0119(3) 0.0139(3) 0.0052(2) 0.0012(2) 0.0031(2) Se
Se3 0.0162(3) 0.0113(3) 0.0131(3) 0.0084(3) -0.00083(19) -0.0004(2) Se
Se4 0.0125(3) 0.0127(3) 0.0132(3) 0.0053(2) -0.0025(2) -0.0008(2) Se
Se5 0.0192(3) 0.0192(3) 0.0105(4) 0.00960(16) 0 0 Se
Se6 0.0167(3) 0.0167(3) 0.0095(4) 0.00836(16) 0 0 Se
Se7 0.0162(3) 0.0162(3) 0.0102(4) 0.00812(16) 0 0 Se
Ag1 0.1163(17) 0.0364(9) 0.0277(8) 0.0577(11) -0.0151(9) -0.0077(6) Ag
Tl1 0.0470(5) 0.0470(5) 0.0322(6) 0.0235(3) 0 0 Tl
Tl2 0.0967(9) 0.0967(9) 0.0287(7) 0.0483(4) 0 0 Tl

loop_
_atom_type_symbol
_atom_type_scat_dispersion_real
_atom_type_scat_dispersion_imag
_atom_type_scat_source
Se -0.093 2.226 'International Tables Vol C tables 4.2.6.8 and 6.1.1.1'
Mo -1.683 0.686 'International Tables Vol C tables 4.2.6.8 and 6.1.1.1'
Ag -0.897 1.102 'International Tables Vol C tables 4.2.6.8 and 6.1.1.1'
Tl -2.836 9.669 'International Tables Vol C tables 4.2.6.8 and 6.1.1.1'

loop_
_geom_angle_atom_site_label_1
_geom_angle_atom_site_label_2
_geom_angle_atom_site_label_3
_geom_angle_site_symmetry_1
_geom_angle_site_symmetry_2
_geom_angle_site_symmetry_3
_geom_angle
_geom_angle_publ_flag
Mo1 Mo1 Mo1 2_555 . 3_555 60.00(2) ?
Mo1 Mo1 Mo1 2_555 . 5_554 90 ?
Mo1 Mo1 Mo1 2_555 . 6_554 60.16(3) ?
Mo1 Mo1 Mo1 3_555 . 5_554 60.16(2) ?
Mo1 Mo1 Mo1 3_555 . 6_554 90 ?
Mo1 Mo1 Mo1 5_554 . 6_554 59.69(2) ?
Mo2 Mo2 Mo2 2_445 . 3_545 60.00(2) ?
Mo2 Mo2 Mo3 2_445 . . 91.94(2) ?
Mo2 Mo2 Mo3 2_445 . 2_445 59.52(2) ?
Mo2 Mo2 Mo3 3_545 . . 62.80(2) ?
Mo2 Mo2 Mo3 3_545 . 2_445 90.04(3) ?
Mo3 Mo2 Mo3 . . 2_445 60.022(18) ?
Mo2 Mo3 Mo2 . . 3_545 57.68(2) ?
Mo2 Mo3 Mo3 . . 2_445 61.552(19) ?
Mo2 Mo3 Mo3 . . 3_545 89.84(2) ?
Mo2 Mo3 Mo4 . . . 110.66(3) ?
Mo2 Mo3 Mo3 3_545 . 2_445 88.06(2) ?
Mo2 Mo3 Mo3 3_545 . 3_545 58.427(18) ?
Mo3 Mo3 Mo3 2_445 . 3_545 60.00(3) ?
Mo3 Mo3 Mo4 2_445 . . 58.119(18) ?
Mo3 Mo3 Mo4 2_445 . 3_545 89.59(2) ?
Mo3 Mo3 Mo4 3_545 . . 87.85(2) ?
Mo3 Mo3 Mo4 3_545 . 3_545 61.183(19) ?
Mo4 Mo3 Mo4 . . 3_545 57.81(2) ?
Mo3 Mo4 Mo3 . . 2_445 60.698(18) ?
Mo3 Mo4 Mo4 . . 2_445 90.28(2) ?
Mo3 Mo4 Mo4 . . 3_545 59.47(2) ?
Mo3 Mo4 Mo4 2_445 . 2_445 62.72(2) ?
Mo3 Mo4 Mo4 2_445 . 3_545 92.17(3) ?
Mo4 Mo4 Mo4 2_445 . 3_545 60.00(2) ?

loop_
_geom_bond_atom_site_label_1
_geom_bond_atom_site_label_2
_geom_bond_site_symmetry_1
_geom_bond_site_symmetry_2
_geom_bond_distance
_geom_bond_publ_flag
Mo1 Mo1 . 2_555 2.6879(12) ?
Mo1 Mo1 . 3_555 2.6879(10) yes
Mo1 Mo1 . 5_554 2.7007(7) yes
Mo1 Mo1 . 6_554 2.7007(8) ?
Mo1 Mo2 . 3_555 3.6041(10) yes
Mo1 Se1 . . 2.5914(8) yes
Mo1 Se1 . 3_555 2.6193(8) yes
Mo1 Se1 . 5_554 2.5741(9) yes
Mo1 Se2 . 3_555 2.6457(11) yes
Mo1 Se5 . . 2.5492(9) yes
Mo2 Mo2 . 2_445 2.6374(8) yes
Mo2 Mo3 . . 2.6896(8) yes
Mo2 Mo3 . 2_445 2.7757(7) yes
Mo2 Se1 . . 2.7085(10) yes
Mo2 Se2 . . 2.6523(8) yes
Mo2 Se2 . 2_445 2.5787(8) yes
Mo2 Se3 . . 2.6652(9) yes
Mo2 Se6 . . 2.5319(9) yes
Mo3 Mo3 . 2_445 2.7346(7) yes
Mo3 Mo4 . . 2.7475(8) yes
Mo3 Mo4 . 3_545 2.6628(8) yes
Mo3 Se2 . . 2.6275(7) yes
Mo3 Se3 . . 2.5765(11) yes
Mo3 Se3 . 3_545 2.5839(13) yes
Mo3 Se4 . . 2.6466(8) yes
Mo4 Mo4 . 2_445 2.6163(9) yes
Mo4 Mo4 . 4_445 3.6725(9) yes
Mo4 Se3 . . 2.6791(9) yes
Mo4 Se4 . . 2.5688(8) yes
Mo4 Se4 . 2_445 2.6637(8) yes
Mo4 Se4 . 5_555 2.6520(12) yes
Mo4 Se7 . . 2.5795(9) yes
Tl2 Tl2 . 4_777 3.2831(17) yes
Ag1 Se2 . 3_555 2.6675(17) yes
Ag1 Se3 . . 2.577(2) yes
Ag1 Se4 . 3_555 2.6834(16) yes
Ag1 Se7 . 4_445 3.0215(17) yes
Tl1 Se1 . 4_444 3.6179(9) ?
Tl1 Se1 . 5_544 3.6179(11) ?
Tl1 Se1 . 6_554 3.6179(8) yes
Tl1 Se2 . 4_544 3.3036(8) yes
Tl1 Se2 . 5_554 3.3036(11) ?
Tl1 Se2 . 6_444 3.3036(6) ?
Tl1 Se3 . 4_444 4.2039(10) ?
Tl1 Se3 . 5_544 4.2039(11) ?
Tl1 Se3 . 6_554 4.2039(9) yes
Tl1 Se6 . . 3.0677(14) yes
Tl1 Se7 . 1_554 3.8863(14) yes
Tl2 Se3 . 1_666 3.7544(7) yes
Tl2 Se3 . 2_666 3.7544(9) ?
Tl2 Se3 . 3_666 3.7544(10) ?
Tl2 Se4 . 1_666 3.4181(8) ?
Tl2 Se4 . 2_666 3.4181(7) yes
Tl2 Se4 . 3_666 3.4181(11) ?
Tl2 Se4 . 4_666 4.0667(10) ?
Tl2 Se4 . 5_666 4.0667(9) yes
Tl2 Se4 . 6_666 4.0667(12) ?
Tl2 Se5 . 1_666 2.9991(15) yes

loop_
_geom_torsion_atom_site_label_1
_geom_torsion_atom_site_label_2
_geom_torsion_atom_site_label_3
_geom_torsion_atom_site_label_4
_geom_torsion_site_symmetry_1
_geom_torsion_site_symmetry_2
_geom_torsion_site_symmetry_3
_geom_torsion_site_symmetry_4
_geom_torsion
_geom_torsion_publ_flag
? ? ? ? ? ? ? ? ? ?
